data_1007236
loop_
_publ_author_name
'Blum, D'
'Durif, A'
'Averbuch-Pouchot, M T'

_publ_section_title
;
Crystal structures of the three forms of Cs Zn P O4
;
_journal_coden_ASTM FEROA8
_journal_name_full Ferroelectrics
_journal_page_first 283
_journal_page_last 292
_journal_paper_doi 10.1080/00150198608008201
_journal_volume 69
_journal_year 1986
_chemical_formula_structural 'Cs Zn (P O4)'
_chemical_formula_sum 'Cs O4 P Zn'
_chemical_name_systematic 'Caesium zinc phosphate(V) - III'
_space_group_IT_number 14
_symmetry_cell_setting monoclinic
_symmetry_Int_Tables_number 14
_symmetry_space_group_name_Hall '-P 2yab'
_symmetry_space_group_name_H-M 'P 1 21/a 1'
_cell_angle_alpha 90
_cell_angle_beta 90.14(8)
_cell_angle_gamma 90
_cell_formula_units_Z 8
_cell_length_a 18.32999(9000)
_cell_length_b 5.45(4)
_cell_length_c 9.25(6)
_cell_volume 924.1
_refine_ls_R_factor_all 0.043
_cod_database_code 1007236

loop_
_symmetry_equiv_pos_as_xyz
x,y,z
1/2-x,1/2+y,-z
-x,-y,-z
1/2+x,1/2-y,z

loop_
_atom_site_label
_atom_site_type_symbol
_atom_site_symmetry_multiplicity
_atom_site_Wyckoff_symbol
_atom_site_fract_x
_atom_site_fract_y
_atom_site_fract_z
_atom_site_occupancy
_atom_site_attached_hydrogens
_atom_site_calc_flag
Cs1 Cs1+ 4 e 0.00299(4) 0.2427(1) 0.20475(9) 1. 0 d
Cs2 Cs1+ 4 e 0.25025(4) 0.7218(1) 0.69046(8) 1. 0 d
Zn1 Zn2+ 4 e 0.08738(6) 0.2536(2) 0.5831(1) 1. 0 d
Zn2 Zn2+ 4 e 0.16610(6) 0.7215(2) 0.0887(1) 1. 0 d
P1 P5+ 4 e 0.0965(1) 0.7527(4) 0.4181(3) 1. 0 d
P2 P5+ 4 e 0.3453(1) 0.7232(4) 0.0925(3) 1. 0 d
O1 O2- 4 e -0.0172(4) 0.251(5) 0.5638(11) 1. 0 d
O2 O2- 4 e 0.8864(5) 0.188(2) 0.7395(10) 1. 0 d
O3 O2- 4 e 0.8700(4) 0.050(1) 0.4855(10) 1. 0 d
O4 O2- 4 e 0.3701(4) 0.005(1) 0.5399(10) 1. 0 d
O5 O2- 4 e 0.2681(4) 0.742(2) 0.1463(11) 1. 0 d
O6 O2- 4 e 0.6037(4) 0.186(1) 0.7880(9) 1. 0 d
O7 O2- 4 e 0.3566(5) 0.844(1) 0.9575(10) 1. 0 d
O8 O2- 4 e 0.3647(5) 0.457(1) 0.0568(10) 1. 0 d

loop_
_atom_type_symbol
_atom_type_oxidation_number
Cs1+ 1.000
Zn2+ 2.000
P5+ 5.000
O2- -2.000
